data_4315116
loop_
_publ_author_name
'Susanne Striegler'
'Natasha A. Dunaway'
'Moses G. Gichinga'
'James D. Barnett'
'Anna-Gay D. Nelson'

_publ_section_title
;
 Evaluating Binuclear Copper(II) Complexes for Glycoside Hydrolysis
;
_journal_name_full 'Inorganic Chemistry'
_journal_page_first 2639
_journal_page_last 2648
_journal_paper_doi 10.1021/ic9014064
_journal_volume 49
_journal_year 2010
_chemical_formula_moiety 'C25 H30 Cu2 N2 O9'
_chemical_formula_sum 'C25 H30 Cu2 N2 O9'
_chemical_formula_weight 629.59
_chemical_name_systematic
; 
 ? 
;
_space_group_IT_number 2
_symmetry_cell_setting triclinic
_symmetry_space_group_name_Hall '-P 1'
_symmetry_space_group_name_H-M 'P -1'
_atom_sites_solution_hydrogens geom
_atom_sites_solution_primary direct
_atom_sites_solution_secondary difmap
_audit_creation_method SHELXL-97
_cell_angle_alpha 94.606(7)
_cell_angle_beta 91.898(7)
_cell_angle_gamma 107.159(7)
_cell_formula_units_Z 2
_cell_length_a 6.381(2)
_cell_length_b 10.723(4)
_cell_length_c 19.732(7)
_cell_measurement_reflns_used 3677
_cell_measurement_temperature 193(2)
_cell_measurement_theta_max 28.31
_cell_measurement_theta_min 2.00
_cell_volume 1283.6(8)
_computing_cell_refinement 'SMART, SAINT'
_computing_data_collection SMART
_computing_data_reduction SAINT
_computing_molecular_graphics 'SHELXP-97 (Sheldrick, 1990)'
_computing_publication_material 'SHELXS-97 (Sheldrick, 2000)'
_computing_structure_refinement 'SHELXL-97 (Sheldrick, 1997)'
_computing_structure_solution 'SHELXS-97 (Sheldrick, 1990)'
_diffrn_ambient_temperature 193(2)
_diffrn_measured_fraction_theta_full 0.985
_diffrn_measured_fraction_theta_max 0.985
_diffrn_measurement_device_type 'Bruker APEX'
_diffrn_measurement_method '0.3 wide /w exposures'
_diffrn_radiation_monochromator graphite
_diffrn_radiation_source 'fine-focus sealed tube'
_diffrn_radiation_type MoK\a
_diffrn_radiation_wavelength 0.71073
_diffrn_reflns_av_R_equivalents 0.0618
_diffrn_reflns_av_sigmaI/netI 0.1178
_diffrn_reflns_limit_h_max 8
_diffrn_reflns_limit_h_min -8
_diffrn_reflns_limit_k_max 14
_diffrn_reflns_limit_k_min -14
_diffrn_reflns_limit_l_max 25
_diffrn_reflns_limit_l_min -26
_diffrn_reflns_number 13126
_diffrn_reflns_theta_full 28.31
_diffrn_reflns_theta_max 28.31
_diffrn_reflns_theta_min 2.00
_diffrn_standards_decay_% 0
_diffrn_standards_interval_count na
_diffrn_standards_interval_time na
_diffrn_standards_number na
_exptl_absorpt_coefficient_mu 1.714
_exptl_absorpt_correction_T_max 0.960
_exptl_absorpt_correction_T_min 0.855
_exptl_absorpt_correction_type numerical
_exptl_absorpt_process_details SHELXPREP
_exptl_crystal_colour green
_exptl_crystal_density_diffrn 1.629
_exptl_crystal_density_meas ?
_exptl_crystal_density_method 'not measured'
_exptl_crystal_description rectangular
_exptl_crystal_F_000 648
_exptl_crystal_size_max 0.128
_exptl_crystal_size_mid 0.076
_exptl_crystal_size_min 0.024
_refine_diff_density_max 0.809
_refine_diff_density_min -0.688
_refine_diff_density_rms 0.098
_refine_ls_extinction_method none
_refine_ls_goodness_of_fit_ref 0.883
_refine_ls_hydrogen_treatment constr
_refine_ls_matrix_type full
_refine_ls_number_parameters 343
_refine_ls_number_reflns 6310
_refine_ls_number_restraints 0
_refine_ls_restrained_S_all 0.883
_refine_ls_R_factor_all 0.0984
_refine_ls_R_factor_gt 0.0523
_refine_ls_shift/su_max 0.002
_refine_ls_shift/su_mean 0.000
_refine_ls_structure_factor_coef Fsqd
_refine_ls_weighting_details 'calc w=1/[\s^2^(Fo^2^)+(0.0482P)^2^+0.0000P] where P=(Fo^2^+2Fc^2^)/3'
_refine_ls_weighting_scheme calc
_refine_ls_wR_factor_gt 0.1056
_refine_ls_wR_factor_ref 0.1151
_reflns_number_gt 3677
_reflns_number_total 6310
_reflns_threshold_expression >2sigma(I)
_cod_data_source_file ic9014064_si_002_1.cif
_cod_data_source_block p-1
_cod_depositor_comments
;
The following automatic conversions were performed:

'_symmetry_cell_setting' value 'Triclinic' changed to 'triclinic'
according to the built-in table from CIF Core dictionary named
'cif_core.dic' version 2.4.1 from 2010-06-29.

Automatic conversion script
Id: cif_fix_values 1646 2011-03-28 12:23:43Z adriana 

The following automatic conversions were performed:

'_exptl_crystal_density_meas' value 'nm' was changed to '?' - the
value is perceived as not measured.

Automatic conversion script
Id: cif_fix_values 3008 2015-01-20 13:52:24Z robertas 
;
_cod_original_cell_volume 1283.5(8)
_cod_database_code 4315116

loop_
_symmetry_equiv_pos_as_xyz
'x, y, z'
'-x, -y, -z'

loop_
_atom_site_label
_atom_site_type_symbol
_atom_site_fract_x
_atom_site_fract_y
_atom_site_fract_z
_atom_site_U_iso_or_equiv
_atom_site_adp_type
_atom_site_occupancy
_atom_site_symmetry_multiplicity
_atom_site_calc_flag
_atom_site_refinement_flags
_atom_site_disorder_assembly
_atom_site_disorder_group
Cu1 Cu -1.26031(8) -0.43434(5) 1.18264(2) 0.02544(14) Uani 1 1 d . . .
Cu2 Cu -1.60318(8) -0.56665(4) 1.31067(2) 0.02451(14) Uani 1 1 d . . .
N1 N -1.0752(5) -0.5437(3) 1.16338(16) 0.0257(8) Uani 1 1 d . . .
N2 N -1.5802(5) -0.7395(3) 1.32005(16) 0.0234(7) Uani 1 1 d . . .
O1 O -1.6568(4) -0.4044(2) 1.28963(14) 0.0295(7) Uani 1 1 d . . .
O2 O -1.4248(5) -0.3161(3) 1.21088(15) 0.0359(8) Uani 1 1 d . . .
O3 O -0.7472(5) -0.0199(3) 0.81960(15) 0.0393(8) Uani 1 1 d . . .
O4 O -0.6699(5) -0.1348(3) 0.94406(14) 0.0363(7) Uani 1 1 d . . .
O5 O -1.1376(5) -0.3183(3) 1.11681(14) 0.0338(7) Uani 1 1 d . . .
O6 O -1.4002(4) -0.5646(2) 1.24070(14) 0.0277(7) Uani 1 1 d . . .
O7 O -1.8181(4) -0.5817(2) 1.37591(14) 0.0259(6) Uani 1 1 d . . .
O8 O -2.4170(4) -0.7939(2) 1.50466(14) 0.0317(7) Uani 1 1 d . . .
O9 O -2.7099(5) -0.6016(3) 1.59554(14) 0.0331(7) Uani 1 1 d . . .
C1 C -1.6586(8) -0.2003(4) 1.2550(2) 0.0454(13) Uani 1 1 d . . .
H1A H -1.7704 -0.2105 1.2887 0.068 Uiso 1 1 calc R . .
H1B H -1.7241 -0.1944 1.2102 0.068 Uiso 1 1 calc R . .
H1C H -1.5377 -0.1201 1.2681 0.068 Uiso 1 1 calc R . .
C2 C -1.5724(7) -0.3161(4) 1.2519(2) 0.0294(10) Uani 1 1 d . . .
C3 C -0.9412(9) 0.0012(5) 0.7951(3) 0.0592(15) Uani 1 1 d . . .
H3A H -0.9894 -0.0494 0.7508 0.089 Uiso 1 1 calc R . .
H3B H -0.9143 0.0947 0.7899 0.089 Uiso 1 1 calc R . .
H3C H -1.0557 -0.0269 0.8273 0.089 Uiso 1 1 calc R . .
C4 C -0.6688(7) 0.0484(4) 0.8841(2) 0.0320(10) Uani 1 1 d . . .
H4A H -0.7056 0.1320 0.8876 0.038 Uiso 1 1 calc R . .
H4B H -0.5068 0.0694 0.8883 0.038 Uiso 1 1 calc R . .
C5 C -0.7662(7) -0.0300(4) 0.9417(2) 0.0329(10) Uani 1 1 d . . .
H5A H -0.7332 0.0264 0.9853 0.040 Uiso 1 1 calc R . .
H5B H -0.9277 -0.0656 0.9337 0.040 Uiso 1 1 calc R . .
C6 C -0.7423(7) -0.2245(4) 0.9900(2) 0.0292(10) Uani 1 1 d . . .
C7 C -0.6260(7) -0.3169(4) 0.9929(2) 0.0318(10) Uani 1 1 d . . .
H7A H -0.5082 -0.3146 0.9643 0.038 Uiso 1 1 calc R . .
C8 C -0.6861(7) -0.4102(4) 1.0378(2) 0.0348(11) Uani 1 1 d . . .
H8A H -0.6069 -0.4723 1.0403 0.042 Uiso 1 1 calc R . .
C9 C -0.8601(6) -0.4175(4) 1.0800(2) 0.0261(9) Uani 1 1 d . . .
C10 C -0.9755(7) -0.3230(4) 1.0781(2) 0.0278(10) Uani 1 1 d . . .
C11 C -0.9128(7) -0.2268(4) 1.0316(2) 0.0303(10) Uani 1 1 d . . .
H11A H -0.9887 -0.1632 1.0289 0.036 Uiso 1 1 calc R . .
C12 C -0.9159(7) -0.5232(4) 1.1230(2) 0.0290(10) Uani 1 1 d . . .
H12A H -0.8297 -0.5820 1.1216 0.035 Uiso 1 1 calc R . .
C13 C -1.1238(7) -0.6572(4) 1.2030(2) 0.0349(11) Uani 1 1 d . . .
H13A H -1.1395 -0.7374 1.1723 0.042 Uiso 1 1 calc R . .
H13B H -1.0002 -0.6470 1.2367 0.042 Uiso 1 1 calc R . .
C14 C -1.3191(12) -0.6705(6) 1.2372(4) 0.121(4) Uani 1 1 d . . .
H14A H -1.4187 -0.7187 1.1972 0.145 Uiso 1 1 calc R . .
C15 C -1.4036(7) -0.7687(4) 1.2824(2) 0.0290(10) Uani 1 1 d . . .
H15A H -1.2841 -0.7722 1.3148 0.035 Uiso 1 1 calc R . .
H15B H -1.4608 -0.8555 1.2559 0.035 Uiso 1 1 calc R . .
C16 C -1.7113(6) -0.8281(4) 1.35224(19) 0.0233(9) Uani 1 1 d . . .
H16A H -1.6873 -0.9116 1.3505 0.028 Uiso 1 1 calc R . .
C17 C -1.8897(6) -0.8112(4) 1.3903(2) 0.0244(9) Uani 1 1 d . . .
C18 C -1.9316(6) -0.6893(4) 1.4021(2) 0.0252(9) Uani 1 1 d . . .
C19 C -2.1086(6) -0.6819(4) 1.4418(2) 0.0231(9) Uani 1 1 d . . .
H19A H -2.1365 -0.6001 1.4510 0.028 Uiso 1 1 calc R . .
C20 C -2.2410(6) -0.7920(4) 1.4673(2) 0.0246(9) Uani 1 1 d . . .
C21 C -2.2049(7) -0.9139(4) 1.4539(2) 0.0297(10) Uani 1 1 d . . .
H21A H -2.3006 -0.9901 1.4700 0.036 Uiso 1 1 calc R . .
C22 C -2.0307(7) -0.9219(4) 1.4174(2) 0.0289(10) Uani 1 1 d . . .
H22A H -2.0031 -1.0042 1.4099 0.035 Uiso 1 1 calc R . .
C23 C -2.4626(7) -0.6731(4) 1.5243(2) 0.0282(10) Uani 1 1 d . . .
H23A H -2.5003 -0.6331 1.4839 0.034 Uiso 1 1 calc R . .
H23B H -2.3352 -0.6098 1.5505 0.034 Uiso 1 1 calc R . .
C24 C -2.6558(7) -0.7139(4) 1.5678(2) 0.0290(10) Uani 1 1 d . . .
H24A H -2.7835 -0.7735 1.5400 0.035 Uiso 1 1 calc R . .
H24B H -2.6195 -0.7618 1.6052 0.035 Uiso 1 1 calc R . .
C25 C -2.9064(7) -0.6424(4) 1.6311(2) 0.0378(11) Uani 1 1 d . . .
H25A H -2.9443 -0.5652 1.6501 0.057 Uiso 1 1 calc R . .
H25B H -2.8833 -0.6937 1.6680 0.057 Uiso 1 1 calc R . .
H25C H -3.0265 -0.6965 1.5995 0.057 Uiso 1 1 calc R . .

loop_
_atom_site_aniso_label
_atom_site_aniso_U_11
_atom_site_aniso_U_22
_atom_site_aniso_U_33
_atom_site_aniso_U_23
_atom_site_aniso_U_13
_atom_site_aniso_U_12
Cu1 0.0273(3) 0.0247(3) 0.0282(3) 0.0068(2) 0.0118(2) 0.0114(2)
Cu2 0.0251(3) 0.0209(3) 0.0300(3) 0.0061(2) 0.0124(2) 0.0086(2)
N1 0.029(2) 0.0274(18) 0.0250(19) 0.0047(15) 0.0092(16) 0.0136(15)
N2 0.0241(19) 0.0182(16) 0.0296(19) 0.0039(14) 0.0085(15) 0.0076(14)
O1 0.0317(17) 0.0247(15) 0.0402(18) 0.0137(13) 0.0177(14) 0.0161(13)
O2 0.0418(19) 0.0346(17) 0.0425(19) 0.0142(14) 0.0239(15) 0.0237(14)
O3 0.055(2) 0.0310(16) 0.0341(19) 0.0028(14) 0.0056(16) 0.0164(15)
O4 0.0405(19) 0.0394(17) 0.0363(18) 0.0148(14) 0.0188(15) 0.0185(15)
O5 0.0386(18) 0.0351(16) 0.0400(18) 0.0158(14) 0.0221(15) 0.0247(14)
O6 0.0305(16) 0.0250(15) 0.0337(16) 0.0086(12) 0.0167(13) 0.0144(13)
O7 0.0264(15) 0.0176(13) 0.0357(16) 0.0035(12) 0.0154(13) 0.0081(12)
O8 0.0330(17) 0.0203(14) 0.0428(18) 0.0044(13) 0.0211(14) 0.0070(13)
O9 0.0313(17) 0.0315(16) 0.0417(18) 0.0087(14) 0.0185(14) 0.0142(13)
C1 0.055(3) 0.039(3) 0.059(3) 0.026(2) 0.037(3) 0.030(2)
C2 0.027(2) 0.028(2) 0.037(3) 0.0061(19) 0.008(2) 0.0121(19)
C3 0.066(4) 0.051(3) 0.057(4) -0.001(3) -0.013(3) 0.014(3)
C4 0.034(3) 0.030(2) 0.034(3) 0.008(2) 0.007(2) 0.011(2)
C5 0.037(3) 0.032(2) 0.033(3) 0.0093(19) 0.011(2) 0.012(2)
C6 0.032(2) 0.028(2) 0.029(2) 0.0063(18) 0.0108(19) 0.0098(19)
C7 0.030(2) 0.037(2) 0.034(2) 0.006(2) 0.016(2) 0.016(2)
C8 0.040(3) 0.032(2) 0.042(3) 0.013(2) 0.020(2) 0.021(2)
C9 0.025(2) 0.027(2) 0.029(2) 0.0034(18) 0.0088(18) 0.0091(18)
C10 0.028(2) 0.025(2) 0.032(2) 0.0027(18) 0.0077(19) 0.0091(18)
C11 0.030(2) 0.033(2) 0.031(2) 0.0065(19) 0.0067(19) 0.013(2)
C12 0.029(2) 0.028(2) 0.035(3) 0.0047(19) 0.010(2) 0.0140(19)
C13 0.033(3) 0.035(2) 0.044(3) 0.021(2) 0.015(2) 0.015(2)
C14 0.153(7) 0.075(4) 0.203(8) 0.104(5) 0.158(7) 0.098(5)
C15 0.028(2) 0.031(2) 0.034(2) 0.0103(19) 0.0138(19) 0.0143(19)
C16 0.025(2) 0.0189(19) 0.025(2) -0.0013(16) 0.0042(17) 0.0065(17)
C17 0.024(2) 0.019(2) 0.029(2) 0.0023(17) 0.0106(18) 0.0046(17)
C18 0.024(2) 0.019(2) 0.030(2) 0.0010(17) 0.0075(18) 0.0013(17)
C19 0.024(2) 0.0162(19) 0.031(2) 0.0023(16) 0.0106(18) 0.0082(16)
C20 0.021(2) 0.024(2) 0.028(2) 0.0020(17) 0.0096(18) 0.0045(17)
C21 0.034(3) 0.020(2) 0.034(2) 0.0073(18) 0.015(2) 0.0037(18)
C22 0.033(2) 0.017(2) 0.037(3) 0.0030(18) 0.009(2) 0.0065(18)
C23 0.029(2) 0.023(2) 0.033(2) 0.0003(18) 0.0138(19) 0.0074(18)
C24 0.028(2) 0.025(2) 0.034(2) 0.0047(18) 0.0102(19) 0.0086(18)
C25 0.026(2) 0.050(3) 0.041(3) 0.001(2) 0.011(2) 0.016(2)

loop_
_atom_type_symbol
_atom_type_description
_atom_type_scat_dispersion_real
_atom_type_scat_dispersion_imag
_atom_type_scat_source
C C 0.0033 0.0016 'International Tables Vol C Tables 4.2.6.8 and 6.1.1.4'
H H 0.0000 0.0000 'International Tables Vol C Tables 4.2.6.8 and 6.1.1.4'
N N 0.0061 0.0033 'International Tables Vol C Tables 4.2.6.8 and 6.1.1.4'
O O 0.0106 0.0060 'International Tables Vol C Tables 4.2.6.8 and 6.1.1.4'
Cu Cu 0.3201 1.2651 'International Tables Vol C Tables 4.2.6.8 and 6.1.1.4'

loop_
_geom_angle_atom_site_label_1
_geom_angle_atom_site_label_2
_geom_angle_atom_site_label_3
_geom_angle
_geom_angle_site_symmetry_1
_geom_angle_site_symmetry_3
_geom_angle_publ_flag
O5 Cu1 O6 173.68(13) . . ?
O5 Cu1 N1 93.56(12) . . ?
O6 Cu1 N1 84.77(12) . . ?
O5 Cu1 O2 87.79(11) . . ?
O6 Cu1 O2 94.54(11) . . ?
N1 Cu1 O2 173.61(14) . . ?
O7 Cu2 O6 175.31(12) . . ?
O7 Cu2 N2 93.30(12) . . ?
O6 Cu2 N2 83.90(12) . . ?
O7 Cu2 O1 87.64(11) . . ?
O6 Cu2 O1 94.58(11) . . ?
N2 Cu2 O1 171.43(13) . . ?
C12 N1 C13 120.1(3) . . ?
C12 N1 Cu1 127.1(3) . . ?
C13 N1 Cu1 112.7(2) . . ?
C16 N2 C15 120.6(3) . . ?
C16 N2 Cu2 125.7(3) . . ?
C15 N2 Cu2 113.6(2) . . ?
C2 O1 Cu2 135.0(3) . . ?
C2 O2 Cu1 136.1(3) . . ?
C3 O3 C4 112.9(3) . . ?
C6 O4 C5 118.3(3) . . ?
C10 O5 Cu1 127.1(3) . . ?
C14 O6 Cu1 113.1(2) . . ?
C14 O6 Cu2 113.9(3) . . ?
Cu1 O6 Cu2 132.45(14) . . ?
C18 O7 Cu2 127.5(2) . . ?
C20 O8 C23 119.4(3) . . ?
C24 O9 C25 109.3(3) . . ?
C2 C1 H1A 109.5 . . ?
C2 C1 H1B 109.5 . . ?
H1A C1 H1B 109.5 . . ?
C2 C1 H1C 109.5 . . ?
H1A C1 H1C 109.5 . . ?
H1B C1 H1C 109.5 . . ?
O1 C2 O2 126.6(4) . . ?
O1 C2 C1 116.7(3) . . ?
O2 C2 C1 116.7(3) . . ?
O3 C3 H3A 109.5 . . ?
O3 C3 H3B 109.5 . . ?
H3A C3 H3B 109.5 . . ?
O3 C3 H3C 109.5 . . ?
H3A C3 H3C 109.5 . . ?
H3B C3 H3C 109.5 . . ?
O3 C4 C5 112.2(4) . . ?
O3 C4 H4A 109.2 . . ?
C5 C4 H4A 109.2 . . ?
O3 C4 H4B 109.2 . . ?
C5 C4 H4B 109.2 . . ?
H4A C4 H4B 107.9 . . ?
O4 C5 C4 107.4(3) . . ?
O4 C5 H5A 110.2 . . ?
C4 C5 H5A 110.2 . . ?
O4 C5 H5B 110.2 . . ?
C4 C5 H5B 110.2 . . ?
H5A C5 H5B 108.5 . . ?
O4 C6 C11 124.6(4) . . ?
O4 C6 C7 114.4(3) . . ?
C11 C6 C7 121.1(4) . . ?
C8 C7 C6 118.5(4) . . ?
C8 C7 H7A 120.7 . . ?
C6 C7 H7A 120.7 . . ?
C7 C8 C9 122.3(4) . . ?
C7 C8 H8A 118.9 . . ?
C9 C8 H8A 118.9 . . ?
C8 C9 C10 119.3(4) . . ?
C8 C9 C12 117.7(4) . . ?
C10 C9 C12 123.0(3) . . ?
O5 C10 C11 117.4(4) . . ?
O5 C10 C9 124.5(4) . . ?
C11 C10 C9 118.1(3) . . ?
C6 C11 C10 120.6(4) . . ?
C6 C11 H11A 119.7 . . ?
C10 C11 H11A 119.7 . . ?
N1 C12 C9 124.4(4) . . ?
N1 C12 H12A 117.8 . . ?
C9 C12 H12A 117.8 . . ?
C14 C13 N1 111.1(4) . . ?
C14 C13 H13A 109.4 . . ?
N1 C13 H13A 109.4 . . ?
C14 C13 H13B 109.4 . . ?
N1 C13 H13B 109.4 . . ?
H13A C13 H13B 108.0 . . ?
O6 C14 C13 116.9(4) . . ?
O6 C14 C15 117.0(4) . . ?
C13 C14 C15 124.0(4) . . ?
O6 C14 H14A 94.8 . . ?
C13 C14 H14A 94.8 . . ?
C15 C14 H14A 94.8 . . ?
C14 C15 N2 110.3(3) . . ?
C14 C15 H15A 109.6 . . ?
N2 C15 H15A 109.6 . . ?
C14 C15 H15B 109.6 . . ?
N2 C15 H15B 109.6 . . ?
H15A C15 H15B 108.1 . . ?
N2 C16 C17 125.6(4) . . ?
N2 C16 H16A 117.2 . . ?
C17 C16 H16A 117.2 . . ?
C18 C17 C22 118.6(3) . . ?
C18 C17 C16 123.0(3) . . ?
C22 C17 C16 118.4(3) . . ?
O7 C18 C17 123.4(3) . . ?
O7 C18 C19 117.7(3) . . ?
C17 C18 C19 118.8(3) . . ?
C20 C19 C18 120.6(3) . . ?
C20 C19 H19A 119.7 . . ?
C18 C19 H19A 119.7 . . ?
O8 C20 C19 124.4(3) . . ?
O8 C20 C21 114.8(3) . . ?
C19 C20 C21 120.8(3) . . ?
C22 C21 C20 119.2(3) . . ?
C22 C21 H21A 120.4 . . ?
C20 C21 H21A 120.4 . . ?
C21 C22 C17 121.9(4) . . ?
C21 C22 H22A 119.1 . . ?
C17 C22 H22A 119.1 . . ?
O8 C23 C24 103.6(3) . . ?
O8 C23 H23A 111.0 . . ?
C24 C23 H23A 111.0 . . ?
O8 C23 H23B 111.0 . . ?
C24 C23 H23B 111.0 . . ?
H23A C23 H23B 109.0 . . ?
O9 C24 C23 110.0(3) . . ?
O9 C24 H24A 109.7 . . ?
C23 C24 H24A 109.7 . . ?
O9 C24 H24B 109.7 . . ?
C23 C24 H24B 109.7 . . ?
H24A C24 H24B 108.2 . . ?
O9 C25 H25A 109.5 . . ?
O9 C25 H25B 109.5 . . ?
H25A C25 H25B 109.5 . . ?
O9 C25 H25C 109.5 . . ?
H25A C25 H25C 109.5 . . ?
H25B C25 H25C 109.5 . . ?

loop_
_geom_bond_atom_site_label_1
_geom_bond_atom_site_label_2
_geom_bond_distance
_geom_bond_site_symmetry_2
_geom_bond_publ_flag
Cu1 O5 1.897(3) . ?
Cu1 O6 1.910(3) . ?
Cu1 N1 1.921(3) . ?
Cu1 O2 1.931(3) . ?
Cu2 O7 1.893(2) . ?
Cu2 O6 1.921(2) . ?
Cu2 N2 1.925(3) . ?
Cu2 O1 1.942(3) . ?
N1 C12 1.291(5) . ?
N1 C13 1.461(5) . ?
N2 C16 1.292(4) . ?
N2 C15 1.465(4) . ?
O1 C2 1.258(5) . ?
O2 C2 1.261(4) . ?
O3 C3 1.401(6) . ?
O3 C4 1.413(5) . ?
O4 C6 1.365(4) . ?
O4 C5 1.435(5) . ?
O5 C10 1.316(4) . ?
O6 C14 1.378(5) . ?
O7 C18 1.323(4) . ?
O8 C20 1.359(4) . ?
O8 C23 1.436(4) . ?
O9 C24 1.422(4) . ?
O9 C25 1.428(5) . ?
C1 C2 1.497(5) . ?
C1 H1A 0.9800 . ?
C1 H1B 0.9800 . ?
C1 H1C 0.9800 . ?
C3 H3A 0.9800 . ?
C3 H3B 0.9800 . ?
C3 H3C 0.9800 . ?
C4 C5 1.509(5) . ?
C4 H4A 0.9900 . ?
C4 H4B 0.9900 . ?
C5 H5A 0.9900 . ?
C5 H5B 0.9900 . ?
C6 C11 1.380(5) . ?
C6 C7 1.406(5) . ?
C7 C8 1.368(5) . ?
C7 H7A 0.9500 . ?
C8 C9 1.398(5) . ?
C8 H8A 0.9500 . ?
C9 C10 1.419(5) . ?
C9 C12 1.438(5) . ?
C10 C11 1.414(5) . ?
C11 H11A 0.9500 . ?
C12 H12A 0.9500 . ?
C13 C14 1.412(6) . ?
C13 H13A 0.9900 . ?
C13 H13B 0.9900 . ?
C14 C15 1.429(6) . ?
C14 H14A 1.0000 . ?
C15 H15A 0.9900 . ?
C15 H15B 0.9900 . ?
C16 C17 1.432(5) . ?
C16 H16A 0.9500 . ?
C17 C18 1.412(5) . ?
C17 C22 1.417(5) . ?
C18 C19 1.414(5) . ?
C19 C20 1.377(5) . ?
C19 H19A 0.9500 . ?
C20 C21 1.399(5) . ?
C21 C22 1.364(5) . ?
C21 H21A 0.9500 . ?
C22 H22A 0.9500 . ?
C23 C24 1.503(5) . ?
C23 H23A 0.9900 . ?
C23 H23B 0.9900 . ?
C24 H24A 0.9900 . ?
C24 H24B 0.9900 . ?
C25 H25A 0.9800 . ?
C25 H25B 0.9800 . ?
C25 H25C 0.9800 . ?

loop_
_geom_torsion_atom_site_label_1
_geom_torsion_atom_site_label_2
_geom_torsion_atom_site_label_3
_geom_torsion_atom_site_label_4
_geom_torsion
_geom_torsion_site_symmetry_1
_geom_torsion_site_symmetry_2
_geom_torsion_site_symmetry_3
_geom_torsion_site_symmetry_4
_geom_torsion_publ_flag
O5 Cu1 N1 C12 5.8(4) . . . . ?
O6 Cu1 N1 C12 179.7(4) . . . . ?
O2 Cu1 N1 C12 -96.2(11) . . . . ?
O5 Cu1 N1 C13 -177.1(3) . . . . ?
O6 Cu1 N1 C13 -3.2(3) . . . . ?
O2 Cu1 N1 C13 80.8(12) . . . . ?
O7 Cu2 N2 C16 10.9(3) . . . . ?
O6 Cu2 N2 C16 -165.3(4) . . . . ?
O1 Cu2 N2 C16 -85.1(9) . . . . ?
O7 Cu2 N2 C15 -173.2(3) . . . . ?
O6 Cu2 N2 C15 10.6(3) . . . . ?
O1 Cu2 N2 C15 90.7(8) . . . . ?
O7 Cu2 O1 C2 174.9(4) . . . . ?
O6 Cu2 O1 C2 -9.2(4) . . . . ?
N2 Cu2 O1 C2 -88.6(9) . . . . ?
O5 Cu1 O2 C2 174.1(4) . . . . ?
O6 Cu1 O2 C2 0.0(4) . . . . ?
N1 Cu1 O2 C2 -83.5(12) . . . . ?
O6 Cu1 O5 C10 -77.0(11) . . . . ?
N1 Cu1 O5 C10 -2.6(4) . . . . ?
O2 Cu1 O5 C10 171.2(4) . . . . ?
O5 Cu1 O6 C14 70.6(12) . . . . ?
N1 Cu1 O6 C14 -4.3(5) . . . . ?
O2 Cu1 O6 C14 -178.0(5) . . . . ?
O5 Cu1 O6 Cu2 -118.6(10) . . . . ?
N1 Cu1 O6 Cu2 166.5(2) . . . . ?
O2 Cu1 O6 Cu2 -7.2(2) . . . . ?
O7 Cu2 O6 C14 -61.3(16) . . . . ?
N2 Cu2 O6 C14 -7.7(5) . . . . ?
O1 Cu2 O6 C14 -179.2(5) . . . . ?
O7 Cu2 O6 Cu1 128.0(13) . . . . ?
N2 Cu2 O6 Cu1 -178.5(2) . . . . ?
O1 Cu2 O6 Cu1 10.0(2) . . . . ?
O6 Cu2 O7 C18 40.4(16) . . . . ?
N2 Cu2 O7 C18 -12.8(3) . . . . ?
O1 Cu2 O7 C18 158.7(3) . . . . ?
Cu2 O1 C2 O2 5.2(7) . . . . ?
Cu2 O1 C2 C1 -175.9(3) . . . . ?
Cu1 O2 C2 O1 1.0(8) . . . . ?
Cu1 O2 C2 C1 -177.9(3) . . . . ?
C3 O3 C4 C5 88.2(4) . . . . ?
C6 O4 C5 C4 -176.2(4) . . . . ?
O3 C4 C5 O4 71.5(4) . . . . ?
C5 O4 C6 C11 4.5(6) . . . . ?
C5 O4 C6 C7 -174.7(4) . . . . ?
O4 C6 C7 C8 179.6(4) . . . . ?
C11 C6 C7 C8 0.3(7) . . . . ?
C6 C7 C8 C9 0.7(7) . . . . ?
C7 C8 C9 C10 -1.8(7) . . . . ?
C7 C8 C9 C12 177.2(4) . . . . ?
Cu1 O5 C10 C11 179.1(3) . . . . ?
Cu1 O5 C10 C9 -1.0(6) . . . . ?
C8 C9 C10 O5 -178.1(4) . . . . ?
C12 C9 C10 O5 3.0(7) . . . . ?
C8 C9 C10 C11 1.8(6) . . . . ?
C12 C9 C10 C11 -177.1(4) . . . . ?
O4 C6 C11 C10 -179.5(4) . . . . ?
C7 C6 C11 C10 -0.3(7) . . . . ?
O5 C10 C11 C6 179.1(4) . . . . ?
C9 C10 C11 C6 -0.8(6) . . . . ?
C13 N1 C12 C9 177.6(4) . . . . ?
Cu1 N1 C12 C9 -5.6(6) . . . . ?
C8 C9 C12 N1 -178.4(4) . . . . ?
C10 C9 C12 N1 0.5(7) . . . . ?
C12 N1 C13 C14 -172.8(6) . . . . ?
Cu1 N1 C13 C14 9.9(6) . . . . ?
Cu1 O6 C14 C13 11.6(9) . . . . ?
Cu2 O6 C14 C13 -161.0(5) . . . . ?
Cu1 O6 C14 C15 175.9(5) . . . . ?
Cu2 O6 C14 C15 3.3(9) . . . . ?
N1 C13 C14 O6 -14.0(9) . . . . ?
N1 C13 C14 C15 -177.0(7) . . . . ?
O6 C14 C15 N2 5.2(9) . . . . ?
C13 C14 C15 N2 168.2(7) . . . . ?
C16 N2 C15 C14 164.8(5) . . . . ?
Cu2 N2 C15 C14 -11.3(6) . . . . ?
C15 N2 C16 C17 -179.6(4) . . . . ?
Cu2 N2 C16 C17 -4.0(6) . . . . ?
N2 C16 C17 C18 -5.7(7) . . . . ?
N2 C16 C17 C22 174.2(4) . . . . ?
Cu2 O7 C18 C17 7.6(6) . . . . ?
Cu2 O7 C18 C19 -170.0(3) . . . . ?
C22 C17 C18 O7 -176.0(4) . . . . ?
C16 C17 C18 O7 3.9(6) . . . . ?
C22 C17 C18 C19 1.6(6) . . . . ?
C16 C17 C18 C19 -178.4(4) . . . . ?
O7 C18 C19 C20 176.3(4) . . . . ?
C17 C18 C19 C20 -1.5(6) . . . . ?
C23 O8 C20 C19 -5.1(6) . . . . ?
C23 O8 C20 C21 176.9(4) . . . . ?
C18 C19 C20 O8 -178.6(4) . . . . ?
C18 C19 C20 C21 -0.7(6) . . . . ?
O8 C20 C21 C22 -179.3(4) . . . . ?
C19 C20 C21 C22 2.7(6) . . . . ?
C20 C21 C22 C17 -2.5(7) . . . . ?
C18 C17 C22 C21 0.3(6) . . . . ?
C16 C17 C22 C21 -179.6(4) . . . . ?
C20 O8 C23 C24 -176.4(4) . . . . ?
C25 O9 C24 C23 174.3(4) . . . . ?
O8 C23 C24 O9 175.6(3) . . . . ?
